data_2205137
loop_
_publ_author_name
'Yang, De-Suo'

_publ_section_title
;
 Nitrato[1-(2-pyridylmethyliminomethyl)naphthalen-2-olato]zinc(II)
;
_journal_issue 2
_journal_name_full 'Acta Crystallographica Section E'
_journal_page_first m247
_journal_page_last m248
_journal_paper_doi 10.1107/S1600536805000279
_journal_volume 61
_journal_year 2005
_chemical_formula_iupac '[Zn (C17 H13 N2 O) (N O3)]'
_chemical_formula_moiety 'C17 H13 N3 O4 Zn'
_chemical_formula_sum 'C17 H13 N3 O4 Zn'
_chemical_formula_weight 388.67
_chemical_name_systematic
;
Nitrato[1-(2-pyridylmethyliminomethyl)naphthalen-2-olato]zinc(II)
;
_space_group_IT_number 14
_symmetry_cell_setting monoclinic
_symmetry_space_group_name_Hall '-P 2ybc'
_symmetry_space_group_name_H-M 'P 1 21/c 1'
_atom_sites_solution_hydrogens geom
_atom_sites_solution_primary direct
_atom_sites_solution_secondary difmap
_audit_creation_method SHELXL97
_cell_angle_alpha 90.00
_cell_angle_beta 112.720(10)
_cell_angle_gamma 90.00
_cell_formula_units_Z 4
_cell_length_a 15.105(2)
_cell_length_b 7.398(2)
_cell_length_c 15.056(2)
_cell_measurement_reflns_used 2887
_cell_measurement_temperature 273(2)
_cell_measurement_theta_max 25.65
_cell_measurement_theta_min 2.73
_cell_volume 1551.9(5)
_computing_cell_refinement 'SAINT (Bruker, 2002)'
_computing_data_collection 'SMART (Bruker, 2002)'
_computing_data_reduction SAINT
_computing_molecular_graphics 'SHELXTL (Sheldrick, 1997b)'
_computing_publication_material SHELXL97
_computing_structure_refinement 'SHELXL97 (Sheldrick, 1997a)'
_computing_structure_solution 'SHELXS97 (Sheldrick, 1997a)'
_diffrn_ambient_temperature 298(2)
_diffrn_measured_fraction_theta_full 0.998
_diffrn_measured_fraction_theta_max 0.998
_diffrn_measurement_device_type 'Bruker APEX CCD area-detector'
_diffrn_measurement_method '\f and \w'
_diffrn_radiation_monochromator graphite
_diffrn_radiation_source 'fine-focus sealed tube'
_diffrn_radiation_type MoK\a
_diffrn_radiation_wavelength 0.71073
_diffrn_reflns_av_R_equivalents 0.0237
_diffrn_reflns_av_sigmaI/netI 0.0305
_diffrn_reflns_limit_h_max 11
_diffrn_reflns_limit_h_min -18
_diffrn_reflns_limit_k_max 9
_diffrn_reflns_limit_k_min -9
_diffrn_reflns_limit_l_max 18
_diffrn_reflns_limit_l_min -18
_diffrn_reflns_number 8760
_diffrn_reflns_theta_full 26.50
_diffrn_reflns_theta_max 26.50
_diffrn_reflns_theta_min 1.46
_diffrn_standards_decay_% 0
_diffrn_standards_interval_count 0
_diffrn_standards_interval_time 0
_diffrn_standards_number 0
_exptl_absorpt_coefficient_mu 1.612
_exptl_absorpt_correction_T_max 0.764
_exptl_absorpt_correction_T_min 0.711
_exptl_absorpt_correction_type multi-scan
_exptl_absorpt_process_details '(SADABS; Sheldrick, 1996)'
_exptl_crystal_colour yellow
_exptl_crystal_density_diffrn 1.664
_exptl_crystal_density_meas ?
_exptl_crystal_density_method .
_exptl_crystal_description block
_exptl_crystal_F_000 792
_exptl_crystal_size_max 0.22
_exptl_crystal_size_mid 0.21
_exptl_crystal_size_min 0.17
_refine_diff_density_max 0.457
_refine_diff_density_min -0.236
_refine_ls_extinction_method none
_refine_ls_goodness_of_fit_ref 1.047
_refine_ls_hydrogen_treatment constr
_refine_ls_matrix_type full
_refine_ls_number_parameters 226
_refine_ls_number_reflns 3202
_refine_ls_number_restraints 0
_refine_ls_restrained_S_all 1.047
_refine_ls_R_factor_all 0.0464
_refine_ls_R_factor_gt 0.0390
_refine_ls_shift/su_max 0.000
_refine_ls_shift/su_mean 0.000
_refine_ls_structure_factor_coef Fsqd
_refine_ls_weighting_details 'calc w = 1/[\s^2^(Fo^2^)+(0.0647P)^2^+0.5874P] where P = (Fo^2^+2Fc^2^)/3'
_refine_ls_weighting_scheme calc
_refine_ls_wR_factor_gt 0.1086
_refine_ls_wR_factor_ref 0.1137
_reflns_number_gt 2705
_reflns_number_total 3202
_reflns_threshold_expression I>2\s(I)
_cod_data_source_file ob6466.cif
_cod_data_source_block I
_cod_depositor_comments
;
The following automatic conversions were performed:
'_symmetry_cell_setting' value 'Monoclinic' changed to 'monoclinic'
according to '/home/saulius/struct/CIF-dictionaries/cif_core.dic'
dictionary named 'cif_core.dic' version 2.4.1 from 2010-06-29.

Automatic conversion script
Id: cif_fix_enum 1527 2010-12-29 10:47:43Z saulius 

The following automatic conversions were performed:

'_symmetry_cell_setting' value 'Monoclinic' changed to 'monoclinic'
according to /home/saulius/struct/CIF-dictionaries/cif_core.dic
dictionary named 'cif_core.dic' version 2.4.1 from 2010-06-29.

Automatic conversion script
Id: cif_fix_values 1715 2011-07-08 13:25:40Z adriana 
;
_cod_original_sg_symbol_H-M 'P 21/c'
_cod_database_code 2205137
_cod_database_fobs_code 2205137

loop_
_symmetry_equiv_pos_as_xyz
'x, y, z'
'-x, y+1/2, -z+1/2'
'-x, -y, -z'
'x, -y-1/2, z-1/2'

loop_
_atom_site_label
_atom_site_fract_x
_atom_site_fract_y
_atom_site_fract_z
_atom_site_U_iso_or_equiv
_atom_site_adp_type
_atom_site_calc_flag
_atom_site_refinement_flags
_atom_site_occupancy
_atom_site_type_symbol
Zn1 0.26929(2) 0.44524(5) 0.47721(2) 0.04086(15) Uani d . 1 Zn
O1 0.36943(14) 0.3759(3) 0.59242(13) 0.0495(5) Uani d . 1 O
O2 0.19581(15) 0.5317(3) 0.55575(15) 0.0507(5) Uani d . 1 O
O3 0.14963(17) 0.2571(3) 0.51785(16) 0.0596(6) Uani d . 1 O
O4 0.1011(2) 0.4079(4) 0.6132(2) 0.0800(8) Uani d . 1 O
N1 0.33846(15) 0.3748(3) 0.39988(14) 0.0315(5) Uani d . 1 N
N2 0.17005(16) 0.5215(3) 0.35232(16) 0.0371(5) Uani d . 1 N
N3 0.14739(18) 0.3970(4) 0.56281(17) 0.0481(6) Uani d . 1 N
C1 0.48375(18) 0.2704(3) 0.52849(16) 0.0319(5) Uani d . 1 C
C2 0.45092(19) 0.3045(4) 0.60261(18) 0.0383(6) Uani d . 1 C
C3 0.5119(2) 0.2538(5) 0.6985(2) 0.0544(8) Uani d . 1 C
H3 0.4906 0.2730 0.7480 0.065 Uiso calc R 1 H
C4 0.5991(2) 0.1793(5) 0.7196(2) 0.0521(8) Uani d . 1 C
H4 0.6361 0.1480 0.7830 0.063 Uiso calc R 1 H
C5 0.6356(2) 0.1476(4) 0.64753(19) 0.0383(6) Uani d . 1 C
C6 0.7284(2) 0.0741(4) 0.6706(2) 0.0488(8) Uani d . 1 C
H6 0.7663 0.0478 0.7345 0.059 Uiso calc R 1 H
C7 0.7630(2) 0.0413(4) 0.6019(3) 0.0539(8) Uani d . 1 C
H7 0.8235 -0.0097 0.6179 0.065 Uiso calc R 1 H
C8 0.7072(2) 0.0849(5) 0.5068(2) 0.0522(8) Uani d . 1 C
H8 0.7308 0.0626 0.4592 0.063 Uiso calc R 1 H
C9 0.6180(2) 0.1600(4) 0.4820(2) 0.0443(7) Uani d . 1 C
H9 0.5828 0.1895 0.4179 0.053 Uiso calc R 1 H
C10 0.57819(18) 0.1938(3) 0.55101(17) 0.0335(5) Uani d . 1 C
C11 0.42373(18) 0.3081(3) 0.43067(17) 0.0319(5) Uani d . 1 C
H11 0.4488 0.2819 0.3846 0.038 Uiso calc R 1 H
C12 0.28716(19) 0.3984(4) 0.29580(17) 0.0371(6) Uani d . 1 C
H12A 0.2757 0.2814 0.2643 0.044 Uiso calc R 1 H
H12B 0.3258 0.4697 0.2703 0.044 Uiso calc R 1 H
C13 0.19294(19) 0.4924(4) 0.27606(18) 0.0353(6) Uani d . 1 C
C14 0.1336(2) 0.5469(4) 0.1849(2) 0.0504(8) Uani d . 1 C
H14 0.1505 0.5260 0.1326 0.060 Uiso calc R 1 H
C15 0.0487(2) 0.6330(5) 0.1727(2) 0.0583(8) Uani d . 1 C
H15 0.0080 0.6721 0.1120 0.070 Uiso calc R 1 H
C16 0.0248(2) 0.6605(4) 0.2505(2) 0.0556(8) Uani d . 1 C
H16 -0.0327 0.7164 0.2433 0.067 Uiso calc R 1 H
C17 0.0869(2) 0.6045(4) 0.3387(2) 0.0476(7) Uani d . 1 C
H17 0.0710 0.6246 0.3917 0.057 Uiso calc R 1 H

loop_
_atom_site_aniso_label
_atom_site_aniso_U_11
_atom_site_aniso_U_22
_atom_site_aniso_U_33
_atom_site_aniso_U_12
_atom_site_aniso_U_13
_atom_site_aniso_U_23
Zn1 0.0370(2) 0.0534(3) 0.0348(2) -0.00132(14) 0.01669(15) -0.00535(13)
O1 0.0422(11) 0.0805(15) 0.0278(9) 0.0060(11) 0.0156(8) -0.0035(10)
O2 0.0469(12) 0.0630(14) 0.0502(12) -0.0059(11) 0.0278(10) -0.0129(10)
O3 0.0596(14) 0.0671(15) 0.0539(13) -0.0101(12) 0.0238(11) -0.0090(11)
O4 0.0709(18) 0.117(2) 0.0768(18) -0.0091(16) 0.0556(16) -0.0078(16)
N1 0.0319(11) 0.0366(11) 0.0252(10) -0.0023(9) 0.0103(8) -0.0023(8)
N2 0.0316(12) 0.0379(12) 0.0395(12) -0.0019(9) 0.0113(10) -0.0020(9)
N3 0.0356(13) 0.0752(18) 0.0350(12) 0.0001(13) 0.0153(10) -0.0015(12)
C1 0.0347(13) 0.0323(13) 0.0279(11) -0.0062(11) 0.0111(10) -0.0014(9)
C2 0.0369(14) 0.0479(15) 0.0287(12) -0.0072(12) 0.0109(11) -0.0025(11)
C3 0.0538(19) 0.083(2) 0.0265(13) -0.0055(17) 0.0161(13) 0.0031(14)
C4 0.0517(18) 0.064(2) 0.0303(14) -0.0008(15) 0.0041(13) 0.0107(13)
C5 0.0402(15) 0.0315(13) 0.0356(13) -0.0056(11) 0.0060(11) 0.0020(11)
C6 0.0438(17) 0.0370(15) 0.0499(17) 0.0009(13) 0.0006(14) 0.0065(12)
C7 0.0357(16) 0.0432(17) 0.073(2) 0.0040(13) 0.0106(16) -0.0011(15)
C8 0.0441(17) 0.0563(19) 0.0574(19) 0.0039(14) 0.0210(15) -0.0046(14)
C9 0.0388(15) 0.0543(17) 0.0394(14) 0.0031(13) 0.0148(12) -0.0001(13)
C10 0.0339(13) 0.0303(12) 0.0328(12) -0.0056(10) 0.0088(11) -0.0012(10)
C11 0.0342(13) 0.0362(13) 0.0277(12) -0.0034(11) 0.0144(10) -0.0036(10)
C12 0.0375(14) 0.0462(15) 0.0250(12) 0.0021(12) 0.0093(10) 0.0010(11)
C13 0.0351(14) 0.0332(13) 0.0349(13) -0.0025(11) 0.0106(11) 0.0016(11)
C14 0.0451(18) 0.063(2) 0.0369(15) 0.0027(14) 0.0091(13) 0.0053(13)
C15 0.0474(19) 0.062(2) 0.0519(18) 0.0071(16) 0.0042(15) 0.0124(16)
C16 0.0379(16) 0.0510(18) 0.071(2) 0.0058(14) 0.0140(15) 0.0004(16)
C17 0.0374(15) 0.0506(17) 0.0556(18) 0.0027(13) 0.0188(14) -0.0032(14)

loop_
_atom_type_symbol
_atom_type_description
_atom_type_scat_dispersion_real
_atom_type_scat_dispersion_imag
_atom_type_scat_source
C C 0.0033 0.0016 'International Tables Vol C Tables 4.2.6.8 and 6.1.1.4'
H H 0.0000 0.0000 'International Tables Vol C Tables 4.2.6.8 and 6.1.1.4'
N N 0.0061 0.0033 'International Tables Vol C Tables 4.2.6.8 and 6.1.1.4'
O O 0.0106 0.0060 'International Tables Vol C Tables 4.2.6.8 and 6.1.1.4'
Zn Zn 0.2839 1.4301 'International Tables Vol C Tables 4.2.6.8 and 6.1.1.4'

loop_
_geom_angle_atom_site_label_1
_geom_angle_atom_site_label_2
_geom_angle_atom_site_label_3
_geom_angle
_geom_angle_publ_flag
O1 Zn1 N1 93.06(9) y
O1 Zn1 N2 176.32(9) y
N1 Zn1 N2 83.73(9) y
O1 Zn1 O2 88.53(9) y
N1 Zn1 O2 177.16(9) y
N2 Zn1 O2 94.60(10) y
C2 O1 Zn1 127.65(16) ?
N3 O2 Zn1 105.48(17) ?
C11 N1 C12 118.2(2) ?
C11 N1 Zn1 126.24(17) ?
C12 N1 Zn1 115.53(16) ?
C13 N2 C17 118.6(2) ?
C13 N2 Zn1 114.64(18) ?
C17 N2 Zn1 126.6(2) ?
O4 N3 O3 122.5(3) ?
O4 N3 O2 119.4(3) ?
O3 N3 O2 118.1(2) ?
C2 C1 C11 120.3(2) ?
C2 C1 C10 120.1(2) ?
C11 C1 C10 119.6(2) ?
O1 C2 C1 126.1(2) ?
O1 C2 C3 116.0(2) ?
C1 C2 C3 117.8(3) ?
C4 C3 C2 122.3(3) ?
C4 C3 H3 118.8 ?
C2 C3 H3 118.8 ?
C3 C4 C5 121.5(3) ?
C3 C4 H4 119.3 ?
C5 C4 H4 119.3 ?
C4 C5 C6 121.2(3) ?
C4 C5 C10 118.8(3) ?
C6 C5 C10 120.0(3) ?
C7 C6 C5 121.4(3) ?
C7 C6 H6 119.3 ?
C5 C6 H6 119.3 ?
C6 C7 C8 119.2(3) ?
C6 C7 H7 120.4 ?
C8 C7 H7 120.4 ?
C9 C8 C7 121.1(3) ?
C9 C8 H8 119.4 ?
C7 C8 H8 119.4 ?
C8 C9 C10 121.7(3) ?
C8 C9 H9 119.1 ?
C10 C9 H9 119.1 ?
C9 C10 C5 116.5(2) ?
C9 C10 C1 124.0(2) ?
C5 C10 C1 119.5(2) ?
N1 C11 C1 126.5(2) ?
N1 C11 H11 116.7 ?
C1 C11 H11 116.7 ?
N1 C12 C13 109.6(2) ?
N1 C12 H12A 109.8 ?
C13 C12 H12A 109.8 ?
N1 C12 H12B 109.8 ?
C13 C12 H12B 109.8 ?
H12A C12 H12B 108.2 ?
N2 C13 C14 121.5(3) ?
N2 C13 C12 116.3(2) ?
C14 C13 C12 122.2(3) ?
C13 C14 C15 118.8(3) ?
C13 C14 H14 120.6 ?
C15 C14 H14 120.6 ?
C16 C15 C14 119.6(3) ?
C16 C15 H15 120.2 ?
C14 C15 H15 120.2 ?
C17 C16 C15 118.7(3) ?
C17 C16 H16 120.7 ?
C15 C16 H16 120.7 ?
N2 C17 C16 122.7(3) ?
N2 C17 H17 118.6 ?
C16 C17 H17 118.6 ?

loop_
_geom_bond_atom_site_label_1
_geom_bond_atom_site_label_2
_geom_bond_distance
_geom_bond_publ_flag
Zn1 O1 1.880(2) y
Zn1 N1 1.913(2) y
Zn1 N2 1.981(2) y
Zn1 O2 2.013(2) y
O1 C2 1.293(3) ?
O2 N3 1.264(3) ?
O3 N3 1.244(3) ?
O4 N3 1.217(3) ?
N1 C11 1.287(3) y
N1 C12 1.466(3) y
N2 C13 1.338(3) ?
N2 C17 1.341(4) ?
C1 C2 1.408(3) ?
C1 C11 1.427(3) ?
C1 C10 1.448(4) ?
C2 C3 1.431(4) ?
C3 C4 1.348(5) ?
C3 H3 0.9300 ?
C4 C5 1.415(4) ?
C4 H4 0.9300 ?
C5 C6 1.416(4) ?
C5 C10 1.417(4) ?
C6 C7 1.349(5) ?
C6 H6 0.9300 ?
C7 C8 1.390(5) ?
C7 H7 0.9300 ?
C8 C9 1.369(4) ?
C8 H8 0.9300 ?
C9 C10 1.410(4) ?
C9 H9 0.9300 ?
C11 H11 0.9300 ?
C12 C13 1.507(4) ?
C12 H12A 0.9700 ?
C12 H12B 0.9700 ?
C13 C14 1.378(4) ?
C14 C15 1.378(5) ?
C14 H14 0.9300 ?
C15 C16 1.367(5) ?
C15 H15 0.9300 ?
C16 C17 1.361(4) ?
C16 H16 0.9300 ?
C17 H17 0.9300 ?
